data_7158167
loop_
_publ_author_name
'Wu, Hao'
'Wang, Yi-Chun'
'Shatskiy, Andrey'
'Li, Qiu-Yan'
'Liu, Jian-Quan'
'K\"ark\"as, Markus D'
'Wang, Xiang-Shan'

_publ_section_title
;
 Modular synthesis of 3-substituted isocoumarins <i>via</i>
 silver-catalyzed aerobic oxidation/<i>6-endo</i> heterocyclization of
 <i>ortho</i>-alkynylbenzaldehydes.
;
_journal_issue 30
_journal_name_full 'Organic &amp; biomolecular chemistry'
_journal_page_first 6657
_journal_page_last 6664
_journal_paper_doi 10.1039/d1ob01065d
_journal_volume 19
_journal_year 2021
_chemical_formula_sum 'C16 H12 O3'
_chemical_formula_weight 252.26
_space_group_IT_number 2
_space_group_name_Hall '-P 1'
_space_group_name_H-M_alt 'P -1'
_atom_sites_solution_hydrogens geom
_atom_sites_solution_primary direct
_atom_sites_solution_secondary difmap
_audit_block_doi 10.5517/ccdc.csd.cc26x0x2
_audit_creation_method SHELXL-97
_audit_update_record
;
2020-12-28 deposited with the CCDC.	2021-07-09 downloaded from the CCDC.
;
_cell_angle_alpha 76.201(3)
_cell_angle_beta 81.124(3)
_cell_angle_gamma 73.395(3)
_cell_formula_units_Z 2
_cell_length_a 7.0451(17)
_cell_length_b 7.3918(17)
_cell_length_c 12.782(3)
_cell_measurement_temperature 296(2)
_cell_volume 616.8(3)
_computing_structure_refinement 'SHELXL-97 (Sheldrick, 1997)'
_computing_structure_solution 'SHELXS-97 (Sheldrick, 1990)'
_diffrn_ambient_temperature 296(2)
_diffrn_measured_fraction_theta_full 0.989
_diffrn_measured_fraction_theta_max 0.989
_diffrn_radiation_monochromator graphite
_diffrn_radiation_source 'fine-focus sealed tube'
_diffrn_radiation_type MoK\a
_diffrn_radiation_wavelength 0.71073
_diffrn_reflns_av_R_equivalents 0.0195
_diffrn_reflns_av_sigmaI/netI 0.0167
_diffrn_reflns_limit_h_max 8
_diffrn_reflns_limit_h_min -8
_diffrn_reflns_limit_k_max 6
_diffrn_reflns_limit_k_min -8
_diffrn_reflns_limit_l_max 12
_diffrn_reflns_limit_l_min -15
_diffrn_reflns_number 6292
_diffrn_reflns_theta_full 25.02
_diffrn_reflns_theta_max 25.02
_diffrn_reflns_theta_min 2.94
_exptl_absorpt_coefficient_mu 0.094
_exptl_crystal_density_diffrn 1.358
_exptl_crystal_density_method 'not measured'
_exptl_crystal_F_000 264
_refine_diff_density_max 0.159
_refine_diff_density_min -0.253
_refine_diff_density_rms 0.066
_refine_ls_extinction_coef 0.30(2)
_refine_ls_extinction_expression Fc^*^=kFc[1+0.001xFc^2^\l^3^/sin(2\q)]^-1/4^
_refine_ls_extinction_method SHELXL
_refine_ls_goodness_of_fit_ref 1.082
_refine_ls_hydrogen_treatment mixed
_refine_ls_matrix_type full
_refine_ls_number_parameters 173
_refine_ls_number_reflns 2159
_refine_ls_number_restraints 0
_refine_ls_restrained_S_all 1.082
_refine_ls_R_factor_all 0.0507
_refine_ls_R_factor_gt 0.0454
_refine_ls_shift/su_max 0.000
_refine_ls_shift/su_mean 0.000
_refine_ls_structure_factor_coef Fsqd
_refine_ls_weighting_details 'calc w=1/[\s^2^(Fo^2^)+(0.0703P)^2^+0.1220P] where P=(Fo^2^+2Fc^2^)/3'
_refine_ls_weighting_scheme calc
_refine_ls_wR_factor_gt 0.1218
_refine_ls_wR_factor_ref 0.1317
_reflns_number_gt 1918
_reflns_number_total 2159
_reflns_threshold_expression >2sigma(I)
_cod_data_source_file d1ob01065d2.cif
_cod_data_source_block a
_cod_depositor_comments 'Adding full bibliography for 7158167.cif.'
_cod_database_code 7158167

loop_
_symmetry_equiv_pos_as_xyz
'x, y, z'
'-x, -y, -z'

loop_
_atom_site_label
_atom_site_type_symbol
_atom_site_fract_x
_atom_site_fract_y
_atom_site_fract_z
_atom_site_U_iso_or_equiv
_atom_site_adp_type
_atom_site_occupancy
_atom_site_symmetry_multiplicity
_atom_site_calc_flag
_atom_site_refinement_flags
_atom_site_disorder_assembly
_atom_site_disorder_group
O1 O 0.58702(13) 0.40300(14) 0.32350(8) 0.0452(3) Uani 1 1 d . . .
O2 O 0.85798(15) 0.27584(17) 0.40806(9) 0.0591(4) Uani 1 1 d . . .
O3 O 0.59993(16) -0.05246(16) 0.78640(8) 0.0553(3) Uani 1 1 d . . .
C1 C 0.8066(3) -0.0897(3) 0.79660(14) 0.0618(5) Uani 1 1 d . . .
H1A H 0.8366 -0.1679 0.8666 0.093 Uiso 1 1 calc R . .
H1B H 0.8403 0.0302 0.7885 0.093 Uiso 1 1 calc R . .
H1C H 0.8821 -0.1564 0.7416 0.093 Uiso 1 1 calc R . .
C2 C 0.5303(2) 0.05614(19) 0.69162(11) 0.0433(4) Uani 1 1 d . . .
C3 C 0.3249(2) 0.0967(2) 0.68740(12) 0.0485(4) Uani 1 1 d . . .
H3A H 0.2468 0.0511 0.7479 0.058 Uiso 1 1 calc R . .
C4 C 0.2364(2) 0.2022(2) 0.59603(11) 0.0464(4) Uani 1 1 d . . .
H4A H 0.0996 0.2271 0.5950 0.056 Uiso 1 1 calc R . .
C5 C 0.35142(19) 0.27309(18) 0.50372(11) 0.0375(3) Uani 1 1 d . . .
C6 C 0.2680(2) 0.38210(19) 0.40521(11) 0.0413(4) Uani 1 1 d . . .
H6A H 0.1314 0.4111 0.4015 0.050 Uiso 1 1 calc R . .
C7 C 0.38415(19) 0.44254(18) 0.31865(11) 0.0393(3) Uani 1 1 d . . .
C8 C 0.6803(2) 0.30139(19) 0.41413(11) 0.0415(3) Uani 1 1 d . . .
C9 C 0.55598(19) 0.23244(18) 0.50913(10) 0.0373(3) Uani 1 1 d . . .
C10 C 0.6467(2) 0.12408(19) 0.60220(11) 0.0415(4) Uani 1 1 d . . .
H10A H 0.7835 0.0982 0.6038 0.050 Uiso 1 1 calc R . .
C11 C 0.3228(2) 0.55227(19) 0.21170(11) 0.0434(4) Uani 1 1 d . . .
C12 C 0.1296(2) 0.5827(2) 0.18610(13) 0.0558(4) Uani 1 1 d . . .
H12A H 0.0383 0.5331 0.2371 0.067 Uiso 1 1 calc R . .
C13 C 0.0720(3) 0.6858(3) 0.08575(15) 0.0703(5) Uani 1 1 d . . .
H13A H -0.0575 0.7053 0.0697 0.084 Uiso 1 1 calc R . .
C14 C 0.2059(3) 0.7597(3) 0.00954(14) 0.0747(6) Uani 1 1 d . . .
H14A H 0.1671 0.8286 -0.0581 0.090 Uiso 1 1 calc R . .
C15 C 0.3953(3) 0.7315(3) 0.03349(14) 0.0736(6) Uani 1 1 d . . .
H15A H 0.4853 0.7821 -0.0180 0.088 Uiso 1 1 calc R . .
C16 C 0.4556(3) 0.6282(2) 0.13393(13) 0.0575(4) Uani 1 1 d . . .
H16A H 0.5855 0.6098 0.1492 0.069 Uiso 1 1 calc R . .

loop_
_atom_site_aniso_label
_atom_site_aniso_U_11
_atom_site_aniso_U_22
_atom_site_aniso_U_33
_atom_site_aniso_U_23
_atom_site_aniso_U_13
_atom_site_aniso_U_12
O1 0.0368(6) 0.0543(6) 0.0411(6) -0.0021(4) 0.0036(4) -0.0167(4)
O2 0.0351(6) 0.0816(8) 0.0570(7) -0.0010(5) 0.0029(4) -0.0240(5)
O3 0.0591(7) 0.0629(7) 0.0393(6) 0.0014(5) -0.0065(5) -0.0173(5)
C1 0.0641(11) 0.0645(10) 0.0513(9) -0.0039(7) -0.0144(8) -0.0102(8)
C2 0.0519(9) 0.0426(7) 0.0363(7) -0.0084(6) -0.0003(6) -0.0153(6)
C3 0.0473(8) 0.0547(8) 0.0414(8) -0.0054(6) 0.0089(6) -0.0205(6)
C4 0.0356(7) 0.0546(8) 0.0467(8) -0.0064(6) 0.0055(6) -0.0163(6)
C5 0.0367(7) 0.0381(7) 0.0392(7) -0.0091(5) 0.0023(5) -0.0143(5)
C6 0.0343(7) 0.0439(7) 0.0453(8) -0.0066(6) -0.0010(6) -0.0130(6)
C7 0.0387(7) 0.0382(7) 0.0416(7) -0.0082(5) 0.0004(6) -0.0129(5)
C8 0.0365(7) 0.0462(7) 0.0422(7) -0.0075(6) 0.0016(5) -0.0156(6)
C9 0.0369(7) 0.0379(7) 0.0392(7) -0.0103(5) 0.0029(5) -0.0144(5)
C10 0.0368(7) 0.0455(7) 0.0437(8) -0.0096(6) -0.0021(6) -0.0136(6)
C11 0.0493(8) 0.0385(7) 0.0404(8) -0.0072(6) -0.0003(6) -0.0110(6)
C12 0.0557(9) 0.0574(9) 0.0514(9) -0.0010(7) -0.0080(7) -0.0171(7)
C13 0.0709(12) 0.0766(12) 0.0587(10) 0.0019(8) -0.0202(9) -0.0174(9)
C14 0.0881(14) 0.0771(12) 0.0466(9) 0.0062(8) -0.0169(9) -0.0123(10)
C15 0.0841(14) 0.0786(12) 0.0448(9) 0.0056(8) 0.0081(9) -0.0227(10)
C16 0.0565(10) 0.0627(10) 0.0469(9) -0.0019(7) 0.0031(7) -0.0171(7)

loop_
_atom_type_symbol
_atom_type_description
_atom_type_scat_dispersion_real
_atom_type_scat_dispersion_imag
_atom_type_scat_source
C C 0.0033 0.0016 'International Tables Vol C Tables 4.2.6.8 and 6.1.1.4'
H H 0.0000 0.0000 'International Tables Vol C Tables 4.2.6.8 and 6.1.1.4'
O O 0.0106 0.0060 'International Tables Vol C Tables 4.2.6.8 and 6.1.1.4'

loop_
_geom_angle_atom_site_label_1
_geom_angle_atom_site_label_2
_geom_angle_atom_site_label_3
_geom_angle
_geom_angle_site_symmetry_1
_geom_angle_site_symmetry_3
_geom_angle_publ_flag
C8 O1 C7 123.27(10) . . ?
C2 O3 C1 117.68(12) . . ?
O3 C1 H1A 109.5 . . ?
O3 C1 H1B 109.5 . . ?
H1A C1 H1B 109.5 . . ?
O3 C1 H1C 109.5 . . ?
H1A C1 H1C 109.5 . . ?
H1B C1 H1C 109.5 . . ?
O3 C2 C10 124.87(13) . . ?
O3 C2 C3 115.57(12) . . ?
C10 C2 C3 119.56(13) . . ?
C4 C3 C2 121.35(13) . . ?
C4 C3 H3A 119.3 . . ?
C2 C3 H3A 119.3 . . ?
C3 C4 C5 120.31(13) . . ?
C3 C4 H4A 119.8 . . ?
C5 C4 H4A 119.8 . . ?
C9 C5 C4 117.79(13) . . ?
C9 C5 C6 119.26(12) . . ?
C4 C5 C6 122.95(13) . . ?
C7 C6 C5 120.75(13) . . ?
C7 C6 H6A 119.6 . . ?
C5 C6 H6A 119.6 . . ?
C6 C7 O1 120.29(12) . . ?
C6 C7 C11 127.46(13) . . ?
O1 C7 C11 112.25(11) . . ?
O2 C8 O1 116.97(12) . . ?
O2 C8 C9 125.83(13) . . ?
O1 C8 C9 117.20(12) . . ?
C5 C9 C10 121.99(12) . . ?
C5 C9 C8 119.22(12) . . ?
C10 C9 C8 118.78(12) . . ?
C2 C10 C9 119.00(13) . . ?
C2 C10 H10A 120.5 . . ?
C9 C10 H10A 120.5 . . ?
C16 C11 C12 118.31(14) . . ?
C16 C11 C7 120.96(14) . . ?
C12 C11 C7 120.74(13) . . ?
C13 C12 C11 120.73(16) . . ?
C13 C12 H12A 119.6 . . ?
C11 C12 H12A 119.6 . . ?
C14 C13 C12 120.17(18) . . ?
C14 C13 H13A 119.9 . . ?
C12 C13 H13A 119.9 . . ?
C15 C14 C13 119.79(16) . . ?
C15 C14 H14A 120.1 . . ?
C13 C14 H14A 120.1 . . ?
C14 C15 C16 120.77(17) . . ?
C14 C15 H15A 119.6 . . ?
C16 C15 H15A 119.6 . . ?
C11 C16 C15 120.23(17) . . ?
C11 C16 H16A 119.9 . . ?
C15 C16 H16A 119.9 . . ?

loop_
_geom_bond_atom_site_label_1
_geom_bond_atom_site_label_2
_geom_bond_distance
_geom_bond_site_symmetry_2
_geom_bond_publ_flag
O1 C8 1.3695(17) . ?
O1 C7 1.3827(16) . ?
O2 C8 1.2043(17) . ?
O3 C2 1.3592(17) . ?
O3 C1 1.423(2) . ?
C1 H1A 0.9600 . ?
C1 H1B 0.9600 . ?
C1 H1C 0.9600 . ?
C2 C10 1.3799(19) . ?
C2 C3 1.398(2) . ?
C3 C4 1.369(2) . ?
C3 H3A 0.9300 . ?
C4 C5 1.4055(19) . ?
C4 H4A 0.9300 . ?
C5 C9 1.3948(19) . ?
C5 C6 1.4332(19) . ?
C6 C7 1.3369(19) . ?
C6 H6A 0.9300 . ?
C7 C11 1.4719(19) . ?
C8 C9 1.4606(18) . ?
C9 C10 1.3974(19) . ?
C10 H10A 0.9300 . ?
C11 C16 1.388(2) . ?
C11 C12 1.392(2) . ?
C12 C13 1.381(2) . ?
C12 H12A 0.9300 . ?
C13 C14 1.376(3) . ?
C13 H13A 0.9300 . ?
C14 C15 1.362(3) . ?
C14 H14A 0.9300 . ?
C15 C16 1.388(2) . ?
C15 H15A 0.9300 . ?
C16 H16A 0.9300 . ?

loop_
_geom_torsion_atom_site_label_1
_geom_torsion_atom_site_label_2
_geom_torsion_atom_site_label_3
_geom_torsion_atom_site_label_4
_geom_torsion
_geom_torsion_site_symmetry_1
_geom_torsion_site_symmetry_2
_geom_torsion_site_symmetry_3
_geom_torsion_site_symmetry_4
_geom_torsion_publ_flag
C1 O3 C2 C10 3.9(2) . . . . ?
C1 O3 C2 C3 -176.96(12) . . . . ?
O3 C2 C3 C4 -178.99(12) . . . . ?
C10 C2 C3 C4 0.2(2) . . . . ?
C2 C3 C4 C5 -0.2(2) . . . . ?
C3 C4 C5 C9 -0.1(2) . . . . ?
C3 C4 C5 C6 179.13(12) . . . . ?
C9 C5 C6 C7 0.9(2) . . . . ?
C4 C5 C6 C7 -178.39(13) . . . . ?
C5 C6 C7 O1 -1.0(2) . . . . ?
C5 C6 C7 C11 178.91(12) . . . . ?
C8 O1 C7 C6 0.43(19) . . . . ?
C8 O1 C7 C11 -179.47(11) . . . . ?
C7 O1 C8 O2 179.76(12) . . . . ?
C7 O1 C8 C9 0.22(18) . . . . ?
C4 C5 C9 C10 0.4(2) . . . . ?
C6 C5 C9 C10 -178.89(11) . . . . ?
C4 C5 C9 C8 179.08(12) . . . . ?
C6 C5 C9 C8 -0.22(19) . . . . ?
O2 C8 C9 C5 -179.80(13) . . . . ?
O1 C8 C9 C5 -0.30(18) . . . . ?
O2 C8 C9 C10 -1.1(2) . . . . ?
O1 C8 C9 C10 178.41(11) . . . . ?
O3 C2 C10 C9 179.18(12) . . . . ?
C3 C2 C10 C9 0.0(2) . . . . ?
C5 C9 C10 C2 -0.4(2) . . . . ?
C8 C9 C10 C2 -179.03(11) . . . . ?
C6 C7 C11 C16 171.03(14) . . . . ?
O1 C7 C11 C16 -9.08(19) . . . . ?
C6 C7 C11 C12 -8.9(2) . . . . ?
O1 C7 C11 C12 171.02(12) . . . . ?
C16 C11 C12 C13 0.1(2) . . . . ?
C7 C11 C12 C13 179.96(14) . . . . ?
C11 C12 C13 C14 0.1(3) . . . . ?
C12 C13 C14 C15 -0.3(3) . . . . ?
C13 C14 C15 C16 0.3(3) . . . . ?
C12 C11 C16 C15 0.0(2) . . . . ?
C7 C11 C16 C15 -179.94(14) . . . . ?
C14 C15 C16 C11 -0.1(3) . . . . ?
